data_2015870
loop_
_publ_author_name
'Pietsch, Markus'
'Nieger, Martin'
'G\"utschow, Michael'

_publ_section_title
;
 <i>N</i>-Benzyltetrahydropyrido-anellated thiophene derivatives: new
 anticholinesterases
;
_journal_coeditor_code SK3083
_journal_issue 3
_journal_name_full 'Acta Crystallographica Section C'
_journal_page_first o147
_journal_page_last o151
_journal_paper_doi 10.1107/S0108270107001461
_journal_volume 63
_journal_year 2007
_chemical_formula_iupac 'C24 H33 N3 O3 S'
_chemical_formula_moiety 'C24 H33 N3 O3 S'
_chemical_formula_sum 'C24 H33 N3 O3 S'
_chemical_formula_weight 443.59
_chemical_name_systematic
;
tert-butyl
6_benzyl-2-(3,3-diethylureido)-4,5,6,7-tetrahydrothieno[2,3-c]pyridine-
3-carboxylate
;
_space_group_IT_number 14
_symmetry_cell_setting monoclinic
_symmetry_space_group_name_Hall '-P 2ybc'
_symmetry_space_group_name_H-M 'P 1 21/c 1'
_atom_sites_solution_hydrogens geom
_atom_sites_solution_primary direct
_atom_sites_solution_secondary difmap
_audit_creation_method SHELXL-97
_cell_angle_alpha 90.00
_cell_angle_beta 93.8650(10)
_cell_angle_gamma 90.00
_cell_formula_units_Z 8
_cell_length_a 9.7735(2)
_cell_length_b 24.4098(5)
_cell_length_c 19.7439(5)
_cell_measurement_reflns_used 9222
_cell_measurement_temperature 123(2)
_cell_measurement_theta_max 27.5
_cell_measurement_theta_min 1
_cell_volume 4699.57(18)
_computing_cell_refinement 'DENZO-SMN (Otwinowski & Minor, 1997)'
_computing_data_collection 'COLLECT (Nonius, 1998)'
_computing_data_reduction DENZO-SMN
_computing_molecular_graphics 'SHELXTL (Sheldrick, 2001)'
_computing_publication_material
;
SHELXL97 (Sheldrick, 1997); calculation of dihedral angels between
planes and
mean deviation of atoms from the plane: DIAMOND 3.1d (Brandenburg,
2006)
;
_computing_structure_refinement 'SHELXL97 (Sheldrick, 1997)'
_computing_structure_solution 'SHELXS97 (Sheldrick, 1990)'
_diffrn_ambient_temperature 123(2)
_diffrn_measured_fraction_theta_full 0.985
_diffrn_measured_fraction_theta_max 0.985
_diffrn_measurement_device_type 'Nonius KappaCCD'
_diffrn_measurement_method 'rotation in phi and omega, 1 deg.'
_diffrn_radiation_monochromator graphite
_diffrn_radiation_source 'fine-focus sealed tube'
_diffrn_radiation_type MoK\a
_diffrn_radiation_wavelength 0.71073
_diffrn_reflns_av_R_equivalents 0.0516
_diffrn_reflns_av_sigmaI/netI 0.0797
_diffrn_reflns_limit_h_max 10
_diffrn_reflns_limit_h_min -12
_diffrn_reflns_limit_k_max 29
_diffrn_reflns_limit_k_min -31
_diffrn_reflns_limit_l_max 22
_diffrn_reflns_limit_l_min -25
_diffrn_reflns_number 28911
_diffrn_reflns_theta_full 27.48
_diffrn_reflns_theta_max 27.48
_diffrn_reflns_theta_min 2.92
_exptl_absorpt_coefficient_mu 0.168
_exptl_absorpt_correction_type none
_exptl_crystal_colour yellow
_exptl_crystal_density_diffrn 1.254
_exptl_crystal_density_method 'not measured'
_exptl_crystal_description plate
_exptl_crystal_F_000 1904
_exptl_crystal_size_max 0.50
_exptl_crystal_size_mid 0.40
_exptl_crystal_size_min 0.20
_refine_diff_density_max 0.505
_refine_diff_density_min -0.287
_refine_ls_extinction_method none
_refine_ls_goodness_of_fit_ref 0.974
_refine_ls_hydrogen_treatment mixed
_refine_ls_matrix_type full
_refine_ls_number_parameters 565
_refine_ls_number_reflns 10616
_refine_ls_number_restraints 2
_refine_ls_restrained_S_all 0.974
_refine_ls_R_factor_all 0.0921
_refine_ls_R_factor_gt 0.0507
_refine_ls_shift/su_max 0.001
_refine_ls_shift/su_mean 0.000
_refine_ls_structure_factor_coef Fsqd
_refine_ls_weighting_details 'calc w=1/[\s^2^(Fo^2^)+(0.0609P)^2^] where P=(Fo^2^+2Fc^2^)/3'
_refine_ls_weighting_scheme calc
_refine_ls_wR_factor_gt 0.1163
_refine_ls_wR_factor_ref 0.1281
_reflns_number_gt 6646
_reflns_number_total 10616
_reflns_threshold_expression I>2\s(I)
_cod_data_source_file sk3083.cif
_cod_data_source_block I
_cod_original_sg_symbol_H-M 'P 21/c'
_cod_database_code 2015870
_cod_database_fobs_code 2015870

loop_
_symmetry_equiv_pos_as_xyz
'x, y, z'
'-x, y+1/2, -z+1/2'
'-x, -y, -z'
'x, -y-1/2, z-1/2'

loop_
_atom_site_type_symbol
_atom_site_label
_atom_site_fract_x
_atom_site_fract_y
_atom_site_fract_z
_atom_site_U_iso_or_equiv
_atom_site_adp_type
_atom_site_calc_flag
_atom_site_refinement_flags
_atom_site_occupancy
S S1 0.22311(5) 0.50862(2) 0.38653(2) 0.02217(13) Uani d . 1
C C2 0.12730(18) 0.49062(8) 0.31313(9) 0.0188(4) Uani d . 1
N N2 0.09788(16) 0.43718(7) 0.29608(8) 0.0221(4) Uani d D 1
H H2 0.0534(18) 0.4349(9) 0.2559(8) 0.027 Uiso d D 1
C C21 0.14393(18) 0.39301(9) 0.33441(10) 0.0220(5) Uani d . 1
O O21 0.20740(13) 0.40003(6) 0.38997(7) 0.0279(4) Uani d . 1
N N21 0.11828(16) 0.34242(7) 0.30793(8) 0.0245(4) Uani d . 1
C C22 0.03758(19) 0.33253(9) 0.24385(10) 0.0253(5) Uani d . 1
H H22A 0.0644 0.2966 0.2256 0.030 Uiso calc R 1
H H22B 0.0607 0.3610 0.2108 0.030 Uiso calc R 1
C C23 -0.11590(19) 0.33277(10) 0.24981(11) 0.0329(6) Uani d . 1
H H23A -0.1626 0.3258 0.2051 0.049 Uiso calc R 1
H H23B -0.1442 0.3685 0.2665 0.049 Uiso calc R 1
H H23C -0.1404 0.3041 0.2816 0.049 Uiso calc R 1
C C24 0.1628(2) 0.29592(9) 0.35058(11) 0.0285(5) Uani d . 1
H H24A 0.2574 0.3028 0.3698 0.034 Uiso calc R 1
H H24B 0.1650 0.2628 0.3218 0.034 Uiso calc R 1
C C25 0.0720(2) 0.28478(9) 0.40837(11) 0.0315(5) Uani d . 1
H H25A 0.1080 0.2533 0.4348 0.047 Uiso calc R 1
H H25B -0.0214 0.2767 0.3899 0.047 Uiso calc R 1
H H25C 0.0708 0.3171 0.4378 0.047 Uiso calc R 1
C C3 0.08733(18) 0.53602(8) 0.27429(9) 0.0184(4) Uani d . 1
C C31 0.00558(18) 0.52884(9) 0.21049(10) 0.0210(5) Uani d . 1
O O31 -0.02886(14) 0.48435(6) 0.18620(7) 0.0275(3) Uani d . 1
O O32 -0.02791(13) 0.57687(6) 0.18056(6) 0.0229(3) Uani d . 1
C C32 -0.10338(19) 0.57932(9) 0.11324(10) 0.0224(5) Uani d . 1
C C33 -0.0192(2) 0.55384(10) 0.06002(10) 0.0323(5) Uani d . 1
H H33A -0.0103 0.5144 0.0684 0.049 Uiso calc R 1
H H33B 0.0720 0.5706 0.0622 0.049 Uiso calc R 1
H H33C -0.0648 0.5600 0.0149 0.049 Uiso calc R 1
C C34 -0.1183(2) 0.64031(9) 0.10211(11) 0.0348(6) Uani d . 1
H H34A -0.1727 0.6560 0.1373 0.052 Uiso calc R 1
H H34B -0.1645 0.6472 0.0573 0.052 Uiso calc R 1
H H34C -0.0273 0.6574 0.1046 0.052 Uiso calc R 1
C C35 -0.24315(19) 0.55211(10) 0.11548(11) 0.0316(5) Uani d . 1
H H35A -0.2310 0.5127 0.1229 0.047 Uiso calc R 1
H H35B -0.2965 0.5583 0.0723 0.047 Uiso calc R 1
H H35C -0.2919 0.5679 0.1526 0.047 Uiso calc R 1
C C3A 0.13883(18) 0.58655(8) 0.30497(9) 0.0184(4) Uani d . 1
C C4 0.12217(19) 0.64456(8) 0.27978(10) 0.0224(5) Uani d . 1
H H4A 0.0287 0.6578 0.2875 0.027 Uiso calc R 1
H H4B 0.1339 0.6457 0.2304 0.027 Uiso calc R 1
C C5 0.22819(19) 0.68184(9) 0.31692(10) 0.0230(5) Uani d . 1
H H5A 0.3203 0.6736 0.3015 0.028 Uiso calc R 1
H H5B 0.2065 0.7205 0.3057 0.028 Uiso calc R 1
N N6 0.22943(15) 0.67409(7) 0.39068(8) 0.0210(4) Uani d . 1
C C61 0.31554(19) 0.71516(8) 0.42705(10) 0.0241(5) Uani d . 1
H H61A 0.4064 0.7158 0.4077 0.029 Uiso calc R 1
H H61B 0.3297 0.7040 0.4752 0.029 Uiso calc R 1
C C62 0.25617(19) 0.77208(9) 0.42382(9) 0.0207(4) Uani d . 1
C C63 0.33997(19) 0.81726(9) 0.41611(10) 0.0228(5) Uani d . 1
H H63 0.4347 0.8118 0.4102 0.027 Uiso calc R 1
C C64 0.2882(2) 0.87014(9) 0.41688(10) 0.0275(5) Uani d . 1
H H64 0.3476 0.9005 0.4121 0.033 Uiso calc R 1
C C65 0.1506(2) 0.87856(9) 0.42453(10) 0.0295(5) Uani d . 1
H H65 0.1145 0.9147 0.4243 0.035 Uiso calc R 1
C C66 0.0654(2) 0.83407(10) 0.43247(10) 0.0287(5) Uani d . 1
H H66 -0.0293 0.8397 0.4381 0.034 Uiso calc R 1
C C67 0.11771(19) 0.78111(9) 0.43224(10) 0.0240(5) Uani d . 1
H H67 0.0585 0.7508 0.4379 0.029 Uiso calc R 1
C C7 0.28340(19) 0.61963(8) 0.40883(10) 0.0241(5) Uani d . 1
H H7A 0.2688 0.6118 0.4570 0.029 Uiso calc R 1
H H7B 0.3832 0.6186 0.4031 0.029 Uiso calc R 1
C C7A 0.21248(18) 0.57710(9) 0.36460(10) 0.0213(5) Uani d . 1
S S1' 0.26646(5) 0.25753(2) 0.09285(3) 0.02383(14) Uani d . 1
C C2' 0.35061(18) 0.27771(9) 0.16840(10) 0.0203(4) Uani d . 1
N N2' 0.37412(16) 0.33189(7) 0.18532(9) 0.0221(4) Uani d D 1
H H2' 0.4126(18) 0.3366(9) 0.2259(8) 0.027 Uiso d D 1
C C21' 0.33013(19) 0.37565(9) 0.14570(11) 0.0246(5) Uani d . 1
O O21' 0.27215(13) 0.36837(6) 0.08921(7) 0.0305(4) Uani d . 1
N N21' 0.35199(16) 0.42622(7) 0.17308(9) 0.0262(4) Uani d . 1
C C22' 0.4264(2) 0.43664(9) 0.23938(10) 0.0280(5) Uani d . 1
H H22C 0.4064 0.4065 0.2708 0.034 Uiso calc R 1
H H22D 0.3916 0.4710 0.2585 0.034 Uiso calc R 1
C C23' 0.5795(2) 0.44123(11) 0.23601(11) 0.0411(6) Uani d . 1
H H23D 0.6221 0.4481 0.2816 0.062 Uiso calc R 1
H H23E 0.6007 0.4716 0.2060 0.062 Uiso calc R 1
H H23F 0.6155 0.4070 0.2183 0.062 Uiso calc R 1
C C24' 0.3040(2) 0.47287(9) 0.13086(11) 0.0322(5) Uani d . 1
H H24C 0.2970 0.5055 0.1602 0.039 Uiso calc R 1
H H24D 0.2109 0.4646 0.1105 0.039 Uiso calc R 1
C C25' 0.3957(2) 0.48634(10) 0.07482(11) 0.0371(6) Uani d . 1
H H25D 0.3583 0.5179 0.0490 0.056 Uiso calc R 1
H H25E 0.4007 0.4547 0.0445 0.056 Uiso calc R 1
H H25F 0.4878 0.4952 0.0945 0.056 Uiso calc R 1
C C3' 0.39015(18) 0.23366(9) 0.20913(10) 0.0209(5) Uani d . 1
C C31' 0.46682(19) 0.24265(9) 0.27454(10) 0.0234(5) Uani d . 1
O O31' 0.49274(13) 0.28790(6) 0.29859(7) 0.0287(4) Uani d . 1
O O32' 0.50591(13) 0.19556(6) 0.30506(7) 0.0264(3) Uani d . 1
C C32' 0.57434(19) 0.19510(9) 0.37424(10) 0.0258(5) Uani d . 1
C C33' 0.70977(18) 0.22647(9) 0.37673(10) 0.0277(5) Uani d . 1
H H33D 0.6914 0.2655 0.3688 0.042 Uiso calc R 1
H H33E 0.7666 0.2124 0.3416 0.042 Uiso calc R 1
H H33F 0.7582 0.2216 0.4214 0.042 Uiso calc R 1
C C34' 0.4774(2) 0.21862(10) 0.42415(10) 0.0349(6) Uani d . 1
H H34D 0.4630 0.2577 0.4148 0.052 Uiso calc R 1
H H34E 0.5177 0.2139 0.4706 0.052 Uiso calc R 1
H H34F 0.3894 0.1994 0.4191 0.052 Uiso calc R 1
C C35' 0.6000(2) 0.13466(10) 0.38634(12) 0.0392(6) Uani d . 1
H H35D 0.5122 0.1151 0.3843 0.059 Uiso calc R 1
H H35E 0.6473 0.1294 0.4312 0.059 Uiso calc R 1
H H35F 0.6569 0.1203 0.3514 0.059 Uiso calc R 1
C C3A' 0.34624(18) 0.18201(8) 0.17856(10) 0.0203(4) Uani d . 1
C C4' 0.3600(2) 0.12545(8) 0.20794(10) 0.0236(5) Uani d . 1
H H4'1 0.3416 0.1264 0.2566 0.028 Uiso calc R 1
H H4'2 0.4547 0.1120 0.2042 0.028 Uiso calc R 1
C C5' 0.25900(19) 0.08669(9) 0.17014(10) 0.0238(5) Uani d . 1
H H5'1 0.2791 0.0485 0.1846 0.029 Uiso calc R 1
H H5'2 0.1645 0.0956 0.1817 0.029 Uiso calc R 1
N N6' 0.26842(15) 0.09128(7) 0.09670(8) 0.0223(4) Uani d . 1
C C61' 0.19034(19) 0.04783(9) 0.06019(10) 0.0251(5) Uani d . 1
H H61C 0.1850 0.0561 0.0110 0.030 Uiso calc R 1
H H61D 0.0957 0.0475 0.0751 0.030 Uiso calc R 1
C C62' 0.25277(19) -0.00810(9) 0.07156(10) 0.0219(5) Uani d . 1
C C63' 0.39345(19) -0.01599(9) 0.06918(10) 0.0243(5) Uani d . 1
H H63' 0.4507 0.0144 0.0610 0.029 Uiso calc R 1
C C64' 0.4511(2) -0.06727(9) 0.07842(10) 0.0266(5) Uani d . 1
H H64' 0.5472 -0.0719 0.0762 0.032 Uiso calc R 1
C C65' 0.3693(2) -0.11202(9) 0.09088(10) 0.0287(5) Uani d . 1
H H65' 0.4091 -0.1472 0.0982 0.034 Uiso calc R 1
C C66' 0.2296(2) -0.10496(10) 0.09253(10) 0.0308(5) Uani d . 1
H H66' 0.1727 -0.1356 0.1003 0.037 Uiso calc R 1
C C67' 0.1715(2) -0.05340(9) 0.08288(10) 0.0267(5) Uani d . 1
H H67' 0.0750 -0.0491 0.0840 0.032 Uiso calc R 1
C C7' 0.2178(2) 0.14467(9) 0.07285(10) 0.0255(5) Uani d . 1
H H7'1 0.1168 0.1458 0.0739 0.031 Uiso calc R 1
H H7'2 0.2412 0.1503 0.0253 0.031 Uiso calc R 1
C C7A' 0.28013(18) 0.18939(9) 0.11657(10) 0.0215(5) Uani d . 1

loop_
_atom_site_aniso_label
_atom_site_aniso_U_11
_atom_site_aniso_U_22
_atom_site_aniso_U_33
_atom_site_aniso_U_12
_atom_site_aniso_U_13
_atom_site_aniso_U_23
S1 0.0260(3) 0.0176(3) 0.0223(3) -0.0004(2) -0.0030(2) 0.0013(2)
C2 0.0175(9) 0.0165(11) 0.0225(11) -0.0016(8) 0.0023(8) 0.0000(9)
N2 0.0272(9) 0.0162(10) 0.0225(9) -0.0011(8) -0.0021(7) -0.0002(8)
C21 0.0179(10) 0.0201(13) 0.0281(12) 0.0003(9) 0.0016(8) 0.0012(10)
O21 0.0298(8) 0.0236(9) 0.0293(8) -0.0015(6) -0.0070(6) 0.0021(7)
N21 0.0294(9) 0.0160(10) 0.0275(10) -0.0002(8) -0.0017(7) -0.0009(8)
C22 0.0331(11) 0.0196(13) 0.0232(11) 0.0003(9) 0.0009(9) -0.0042(9)
C23 0.0331(12) 0.0409(16) 0.0241(12) -0.0063(11) -0.0020(9) 0.0003(11)
C24 0.0312(11) 0.0147(12) 0.0387(13) 0.0057(9) -0.0038(10) 0.0013(10)
C25 0.0351(12) 0.0221(14) 0.0360(13) -0.0024(10) -0.0066(10) 0.0031(11)
C3 0.0198(9) 0.0173(12) 0.0179(10) 0.0004(8) 0.0012(8) -0.0001(9)
C31 0.0229(10) 0.0187(12) 0.0217(11) 0.0006(9) 0.0031(8) 0.0001(9)
O31 0.0403(8) 0.0154(9) 0.0255(8) -0.0026(7) -0.0063(6) -0.0007(7)
O32 0.0296(7) 0.0165(8) 0.0214(7) 0.0006(6) -0.0076(6) 0.0005(6)
C32 0.0261(10) 0.0203(12) 0.0199(10) 0.0012(9) -0.0057(8) -0.0004(9)
C33 0.0397(12) 0.0325(15) 0.0251(12) 0.0045(11) 0.0040(9) 0.0036(10)
C34 0.0434(13) 0.0250(14) 0.0340(13) 0.0050(11) -0.0121(10) 0.0037(11)
C35 0.0280(11) 0.0377(16) 0.0283(12) 0.0019(10) -0.0030(9) -0.0026(11)
C3A 0.0199(10) 0.0155(11) 0.0198(10) 0.0000(8) 0.0022(8) -0.0006(9)
C4 0.0289(11) 0.0180(12) 0.0198(10) -0.0023(9) -0.0025(8) 0.0027(9)
C5 0.0271(10) 0.0196(12) 0.0220(11) -0.0028(9) 0.0003(8) 0.0012(9)
N6 0.0261(9) 0.0166(10) 0.0196(9) -0.0022(7) -0.0028(7) -0.0012(7)
C61 0.0252(10) 0.0200(13) 0.0263(11) -0.0002(9) -0.0031(8) -0.0031(10)
C62 0.0253(10) 0.0203(12) 0.0161(10) -0.0001(9) -0.0013(8) -0.0009(9)
C63 0.0240(10) 0.0231(13) 0.0212(11) -0.0018(9) 0.0013(8) -0.0017(9)
C64 0.0375(12) 0.0203(13) 0.0247(11) -0.0047(10) 0.0032(9) -0.0010(10)
C65 0.0401(13) 0.0229(13) 0.0253(11) 0.0073(10) 0.0010(9) -0.0014(10)
C66 0.0272(11) 0.0316(15) 0.0272(12) 0.0042(10) 0.0012(9) -0.0042(10)
C67 0.0275(11) 0.0221(13) 0.0224(11) -0.0031(9) 0.0000(8) 0.0003(10)
C7 0.0279(11) 0.0196(12) 0.0242(11) -0.0004(9) -0.0035(8) -0.0001(9)
C7A 0.0232(10) 0.0177(12) 0.0230(11) -0.0004(9) 0.0007(8) 0.0014(9)
S1' 0.0251(3) 0.0198(3) 0.0257(3) -0.0006(2) -0.0045(2) -0.0002(2)
C2' 0.0191(10) 0.0190(12) 0.0231(11) -0.0028(9) 0.0025(8) -0.0025(9)
N2' 0.0259(9) 0.0164(10) 0.0238(9) -0.0025(8) -0.0007(7) -0.0003(8)
C21' 0.0212(10) 0.0196(13) 0.0334(12) -0.0028(9) 0.0042(9) 0.0001(10)
O21' 0.0319(8) 0.0274(10) 0.0309(8) -0.0038(7) -0.0078(6) 0.0010(7)
N21' 0.0310(9) 0.0168(10) 0.0306(10) 0.0005(8) 0.0008(7) -0.0005(8)
C22' 0.0348(12) 0.0224(13) 0.0274(12) -0.0018(10) 0.0064(9) -0.0059(10)
C23' 0.0373(13) 0.0572(19) 0.0284(13) -0.0051(12) 0.0000(10) -0.0019(12)
C24' 0.0337(12) 0.0192(13) 0.0430(14) 0.0041(10) -0.0018(10) -0.0008(11)
C25' 0.0467(14) 0.0287(15) 0.0348(13) -0.0030(11) -0.0056(11) 0.0052(11)
C3' 0.0217(10) 0.0190(12) 0.0219(11) -0.0010(9) 0.0022(8) -0.0017(9)
C31' 0.0241(10) 0.0238(13) 0.0226(11) -0.0031(9) 0.0028(8) -0.0002(10)
O31' 0.0374(8) 0.0207(9) 0.0271(8) -0.0040(7) -0.0047(6) -0.0049(7)
O32' 0.0317(8) 0.0222(9) 0.0239(8) -0.0042(7) -0.0083(6) -0.0008(7)
C32' 0.0278(11) 0.0270(13) 0.0213(11) -0.0030(10) -0.0090(8) 0.0002(10)
C33' 0.0234(10) 0.0328(14) 0.0266(11) -0.0028(10) -0.0001(9) -0.0017(10)
C34' 0.0275(11) 0.0522(18) 0.0245(12) -0.0051(11) -0.0016(9) 0.0060(11)
C35' 0.0443(14) 0.0296(15) 0.0410(14) -0.0066(11) -0.0168(11) 0.0072(12)
C3A' 0.0206(10) 0.0169(12) 0.0233(11) -0.0028(9) 0.0016(8) -0.0017(9)
C4' 0.0292(11) 0.0195(12) 0.0219(11) -0.0036(9) -0.0003(8) -0.0007(9)
C5' 0.0271(11) 0.0209(12) 0.0235(11) -0.0029(9) 0.0022(8) -0.0008(9)
N6' 0.0254(9) 0.0194(10) 0.0216(9) -0.0009(7) -0.0016(7) -0.0028(8)
C61' 0.0250(10) 0.0215(13) 0.0280(12) -0.0012(9) -0.0042(9) -0.0039(10)
C62' 0.0259(10) 0.0214(12) 0.0183(10) -0.0031(9) 0.0005(8) -0.0022(9)
C63' 0.0254(11) 0.0218(13) 0.0256(11) -0.0061(9) 0.0004(8) -0.0014(10)
C64' 0.0233(11) 0.0272(14) 0.0287(12) 0.0025(10) -0.0031(9) -0.0005(10)
C65' 0.0420(13) 0.0200(13) 0.0234(11) 0.0044(10) -0.0036(9) -0.0001(10)
C66' 0.0400(13) 0.0271(14) 0.0257(12) -0.0088(11) 0.0044(9) -0.0001(10)
C67' 0.0252(11) 0.0280(14) 0.0273(12) -0.0050(10) 0.0041(9) -0.0057(10)
C7' 0.0268(11) 0.0212(13) 0.0277(11) 0.0012(9) -0.0039(9) -0.0015(10)
C7A' 0.0242(10) 0.0161(12) 0.0241(11) 0.0000(9) 0.0012(8) 0.0001(9)

loop_
_atom_type_symbol
_atom_type_description
_atom_type_scat_dispersion_real
_atom_type_scat_dispersion_imag
_atom_type_scat_source
C C 0.0033 0.0016 'International Tables Vol C Tables 4.2.6.8 and 6.1.1.4'
H H 0.0000 0.0000 'International Tables Vol C Tables 4.2.6.8 and 6.1.1.4'
N N 0.0061 0.0033 'International Tables Vol C Tables 4.2.6.8 and 6.1.1.4'
O O 0.0106 0.0060 'International Tables Vol C Tables 4.2.6.8 and 6.1.1.4'
S S 0.1246 0.1234 'International Tables Vol C Tables 4.2.6.8 and 6.1.1.4'

loop_
_geom_angle_atom_site_label_1
_geom_angle_atom_site_label_2
_geom_angle_atom_site_label_3
_geom_angle
_geom_angle_publ_flag
C7A S1 C2 90.91(9) no
N2 C2 C3 125.19(17) y
N2 C2 S1 122.69(15) no
C3 C2 S1 112.11(15) no
C2 N2 C21 123.67(17) ?
C2 N2 H2 111.3(14) ?
C21 N2 H2 124.8(14) ?
O21 C21 N21 122.46(19) ?
O21 C21 N2 120.40(19) ?
N21 C21 N2 117.13(17) ?
C21 N21 C24 116.39(16) ?
C21 N21 C22 123.85(17) ?
C24 N21 C22 119.43(17) ?
N21 C22 C23 114.28(17) ?
N21 C22 H22A 108.7 ?
C23 C22 H22A 108.7 ?
N21 C22 H22B 108.7 ?
C23 C22 H22B 108.7 ?
H22A C22 H22B 107.6 ?
C22 C23 H23A 109.5 ?
C22 C23 H23B 109.5 ?
H23A C23 H23B 109.5 ?
C22 C23 H23C 109.5 ?
H23A C23 H23C 109.5 ?
H23B C23 H23C 109.5 ?
N21 C24 C25 113.98(17) ?
N21 C24 H24A 108.8 ?
C25 C24 H24A 108.8 ?
N21 C24 H24B 108.8 ?
C25 C24 H24B 108.8 ?
H24A C24 H24B 107.7 ?
C24 C25 H25A 109.5 ?
C24 C25 H25B 109.5 ?
H25A C25 H25B 109.5 ?
C24 C25 H25C 109.5 ?
H25A C25 H25C 109.5 ?
H25B C25 H25C 109.5 ?
C2 C3 C3A 111.81(16) no
C2 C3 C31 119.94(18) y
C3A C3 C31 128.24(18) no
O31 C31 O32 123.30(17) ?
O31 C31 C3 124.45(19) yes
O32 C31 C3 112.25(17) ?
C31 O32 C32 121.55(15) ?
O32 C32 C34 102.01(15) ?
O32 C32 C33 110.30(15) ?
C34 C32 C33 110.86(18) ?
O32 C32 C35 110.54(16) ?
C34 C32 C35 110.88(17) ?
C33 C32 C35 111.85(18) ?
C32 C33 H33A 109.5 ?
C32 C33 H33B 109.5 ?
H33A C33 H33B 109.5 ?
C32 C33 H33C 109.5 ?
H33A C33 H33C 109.5 ?
H33B C33 H33C 109.5 ?
C32 C34 H34A 109.5 ?
C32 C34 H34B 109.5 ?
H34A C34 H34B 109.5 ?
C32 C34 H34C 109.5 ?
H34A C34 H34C 109.5 ?
H34B C34 H34C 109.5 ?
C32 C35 H35A 109.5 ?
C32 C35 H35B 109.5 ?
H35A C35 H35B 109.5 ?
C32 C35 H35C 109.5 ?
H35A C35 H35C 109.5 ?
H35B C35 H35C 109.5 ?
C7A C3A C3 111.52(18) no
C7A C3A C4 119.03(17) ?
C3 C3A C4 129.44(16) ?
C3A C4 C5 110.27(15) ?
C3A C4 H4A 109.6 ?
C5 C4 H4A 109.6 ?
C3A C4 H4B 109.6 ?
C5 C4 H4B 109.6 ?
H4A C4 H4B 108.1 ?
N6 C5 C4 111.06(16) ?
N6 C5 H5A 109.4 ?
C4 C5 H5A 109.4 ?
N6 C5 H5B 109.4 ?
C4 C5 H5B 109.4 ?
H5A C5 H5B 108.0 ?
C61 N6 C7 108.38(14) ?
C61 N6 C5 111.36(15) ?
C7 N6 C5 109.77(16) ?
N6 C61 C62 113.81(15) ?
N6 C61 H61A 108.8 ?
C62 C61 H61A 108.8 ?
N6 C61 H61B 108.8 ?
C62 C61 H61B 108.8 ?
H61A C61 H61B 107.7 ?
C63 C62 C67 118.22(19) ?
C63 C62 C61 120.61(17) ?
C67 C62 C61 121.07(18) ?
C64 C63 C62 121.34(19) ?
C64 C63 H63 119.3 ?
C62 C63 H63 119.3 ?
C65 C64 C63 119.9(2) ?
C65 C64 H64 120.0 ?
C63 C64 H64 120.0 ?
C64 C65 C66 119.6(2) ?
C64 C65 H65 120.2 ?
C66 C65 H65 120.2 ?
C65 C66 C67 120.35(19) ?
C65 C66 H66 119.8 ?
C67 C66 H66 119.8 ?
C66 C67 C62 120.5(2) ?
C66 C67 H67 119.7 ?
C62 C67 H67 119.7 ?
N6 C7 C7A 109.97(15) ?
N6 C7 H7A 109.7 ?
C7A C7 H7A 109.7 ?
N6 C7 H7B 109.7 ?
C7A C7 H7B 109.7 ?
H7A C7 H7B 108.2 ?
C3A C7A C7 125.87(19) ?
C3A C7A S1 113.64(15) no
C7 C7A S1 120.47(14) ?
C2' S1' C7A' 90.97(10) no
N2' C2' C3' 124.70(18) y
N2' C2' S1' 123.01(15) no
C3' C2' S1' 112.28(15) no
C21' N2' C2' 124.48(17) n
C21' N2' H2' 121.4(14) ?
C2' N2' H2' 113.8(14) ?
O21' C21' N21' 122.9(2) ?
O21' C21' N2' 120.7(2) ?
N21' C21' N2' 116.39(18) ?
C21' N21' C24' 116.27(17) ?
C21' N21' C22' 124.35(18) ?
C24' N21' C22' 119.28(17) ?
N21' C22' C23' 113.91(17) ?
N21' C22' H22C 108.8 ?
C23' C22' H22C 108.8 ?
N21' C22' H22D 108.8 ?
C23' C22' H22D 108.8 ?
H22C C22' H22D 107.7 ?
C22' C23' H23D 109.5 ?
C22' C23' H23E 109.5 ?
H23D C23' H23E 109.5 ?
C22' C23' H23F 109.5 ?
H23D C23' H23F 109.5 ?
H23E C23' H23F 109.5 ?
N21' C24' C25' 113.74(17) ?
N21' C24' H24C 108.8 ?
C25' C24' H24C 108.8 ?
N21' C24' H24D 108.8 ?
C25' C24' H24D 108.8 ?
H24C C24' H24D 107.7 ?
C24' C25' H25D 109.5 ?
C24' C25' H25E 109.5 ?
H25D C25' H25E 109.5 ?
C24' C25' H25F 109.5 ?
H25D C25' H25F 109.5 ?
H25E C25' H25F 109.5 ?
C2' C3' C3A' 111.77(17) no
C2' C3' C31' 120.17(19) y
C3A' C3' C31' 128.06(19) no
O31' C31' O32' 123.68(18) ?
O31' C31' C3' 123.9(2) yes
O32' C31' C3' 112.38(18) ?
C31' O32' C32' 121.24(16) ?
O32' C32' C35' 102.30(16) ?
O32' C32' C34' 109.39(15) ?
C35' C32' C34' 111.64(19) ?
O32' C32' C33' 111.27(16) ?
C35' C32' C33' 110.49(17) ?
C34' C32' C33' 111.41(18) ?
C32' C33' H33D 109.5 ?
C32' C33' H33E 109.5 ?
H33D C33' H33E 109.5 ?
C32' C33' H33F 109.5 ?
H33D C33' H33F 109.5 ?
H33E C33' H33F 109.5 ?
C32' C34' H34D 109.5 ?
C32' C34' H34E 109.5 ?
H34D C34' H34E 109.5 ?
C32' C34' H34F 109.5 ?
H34D C34' H34F 109.5 ?
H34E C34' H34F 109.5 ?
C32' C35' H35D 109.5 ?
C32' C35' H35E 109.5 ?
H35D C35' H35E 109.5 ?
C32' C35' H35F 109.5 ?
H35D C35' H35F 109.5 ?
H35E C35' H35F 109.5 ?
C7A' C3A' C3' 111.70(18) no
C7A' C3A' C4' 119.71(18) ?
C3' C3A' C4' 128.54(17) ?
C3A' C4' C5' 110.10(16) ?
C3A' C4' H4'1 109.6 ?
C5' C4' H4'1 109.6 ?
C3A' C4' H4'2 109.6 ?
C5' C4' H4'2 109.6 ?
H4'1 C4' H4'2 108.2 ?
N6' C5' C4' 110.82(16) ?
N6' C5' H5'1 109.5 ?
C4' C5' H5'1 109.5 ?
N6' C5' H5'2 109.5 ?
C4' C5' H5'2 109.5 ?
H5'1 C5' H5'2 108.1 ?
C7' N6' C5' 110.19(16) ?
C7' N6' C61' 109.45(14) ?
C5' N6' C61' 111.48(16) ?
N6' C61' C62' 112.95(15) ?
N6' C61' H61C 109.0 ?
C62' C61' H61C 109.0 ?
N6' C61' H61D 109.0 ?
C62' C61' H61D 109.0 ?
H61C C61' H61D 107.8 ?
C67' C62' C63' 118.2(2) ?
C67' C62' C61' 121.03(17) ?
C63' C62' C61' 120.76(18) ?
C64' C63' C62' 121.10(19) ?
C64' C63' H63' 119.5 ?
C62' C63' H63' 119.5 ?
C63' C64' C65' 120.23(19) ?
C63' C64' H64' 119.9 ?
C65' C64' H64' 119.9 ?
C66' C65' C64' 119.3(2) ?
C66' C65' H65' 120.3 ?
C64' C65' H65' 120.3 ?
C65' C66' C67' 120.4(2) ?
C65' C66' H66' 119.8 ?
C67' C66' H66' 119.8 ?
C66' C67' C62' 120.71(19) ?
C66' C67' H67' 119.6 ?
C62' C67' H67' 119.6 ?
N6' C7' C7A' 110.45(16) ?
N6' C7' H7'1 109.6 ?
C7A' C7' H7'1 109.6 ?
N6' C7' H7'2 109.6 ?
C7A' C7' H7'2 109.6 ?
H7'1 C7' H7'2 108.1 ?
C3A' C7A' C7' 125.06(19) ?
C3A' C7A' S1' 113.26(16) no
C7' C7A' S1' 121.63(14) ?

loop_
_geom_bond_atom_site_label_1
_geom_bond_atom_site_label_2
_geom_bond_distance
_geom_bond_publ_flag
S1 C7A 1.728(2) no
S1 C2 1.7284(19) no
C2 N2 1.373(2) no
C2 C3 1.389(3) no
N2 C21 1.376(3) y
N2 H2 0.881(14) no
C21 O21 1.235(2) y
C21 N21 1.358(2) y
N21 C24 1.462(2) n
N21 C22 1.465(2) n
C22 C23 1.512(3) n
C22 H22A 0.9900 n
C22 H22B 0.9900 n
C23 H23A 0.9800 n
C23 H23B 0.9800 n
C23 H23C 0.9800 n
C24 C25 1.516(3) n
C24 H24A 0.9900 ?
C24 H24B 0.9900 ?
C25 H25A 0.9800 ?
C25 H25B 0.9800 ?
C25 H25C 0.9800 ?
C3 C3A 1.449(3) no
C3 C31 1.456(3) no
C31 O31 1.225(2) y
C31 O32 1.343(2) y
O32 C32 1.477(2) no
C32 C34 1.510(3) ?
C32 C33 1.511(3) ?
C32 C35 1.522(3) ?
C33 H33A 0.9800 ?
C33 H33B 0.9800 ?
C33 H33C 0.9800 ?
C34 H34A 0.9800 ?
C34 H34B 0.9800 ?
C34 H34C 0.9800 ?
C35 H35A 0.9800 ?
C35 H35B 0.9800 ?
C35 H35C 0.9800 ?
C3A C7A 1.358(2) no
C3A C4 1.506(3) ?
C4 C5 1.529(3) ?
C4 H4A 0.9900 ?
C4 H4B 0.9900 ?
C5 N6 1.468(2) ?
C5 H5A 0.9900 ?
C5 H5B 0.9900 ?
N6 C61 1.465(2) ?
N6 C7 1.466(2) ?
C61 C62 1.506(3) ?
C61 H61A 0.9900 ?
C61 H61B 0.9900 ?
C62 C63 1.388(3) ?
C62 C67 1.392(3) ?
C63 C64 1.387(3) ?
C63 H63 0.9500 ?
C64 C65 1.379(3) ?
C64 H64 0.9500 ?
C65 C66 1.384(3) ?
C65 H65 0.9500 ?
C66 C67 1.390(3) ?
C66 H66 0.9500 ?
C67 H67 0.9500 ?
C7 C7A 1.496(3) ?
C7 H7A 0.9900 ?
C7 H7B 0.9900 ?
S1' C2' 1.7258(19) no
S1' C7A' 1.731(2) no
C2' N2' 1.380(2) no
C2' C3' 1.382(3) no
N2' C21' 1.376(3) y
N2' H2' 0.870(14) no
C21' O21' 1.229(2) y
C21' N21' 1.359(3) y
N21' C24' 1.469(3) ?
N21' C22' 1.476(2) ?
C22' C23' 1.506(3) ?
C22' H22C 0.9900 ?
C22' H22D 0.9900 ?
C23' H23D 0.9800 ?
C23' H23E 0.9800 ?
C23' H23F 0.9800 ?
C24' C25' 1.507(3) ?
C24' H24C 0.9900 ?
C24' H24D 0.9900 ?
C25' H25D 0.9800 ?
C25' H25E 0.9800 ?
C25' H25F 0.9800 ?
C3' C3A' 1.450(3) no
C3' C31' 1.465(3) no
C31' O31' 1.222(2) y
C31' O32' 1.341(2) y
O32' C32' 1.480(2) no
C32' C35' 1.513(3) ?
C32' C34' 1.524(3) ?
C32' C33' 1.527(3) ?
C33' H33D 0.9800 ?
C33' H33E 0.9800 ?
C33' H33F 0.9800 ?
C34' H34D 0.9800 ?
C34' H34E 0.9800 ?
C34' H34F 0.9800 ?
C35' H35D 0.9800 ?
C35' H35E 0.9800 ?
C35' H35F 0.9800 ?
C3A' C7A' 1.357(3) no
C3A' C4' 1.500(3) ?
C4' C5' 1.525(3) ?
C4' H4'1 0.9900 ?
C4' H4'2 0.9900 ?
C5' N6' 1.463(2) ?
C5' H5'1 0.9900 ?
C5' H5'2 0.9900 ?
N6' C7' 1.461(2) ?
N6' C61' 1.467(2) ?
C61' C62' 1.506(3) ?
C61' H61C 0.9900 ?
C61' H61D 0.9900 ?
C62' C67' 1.389(3) ?
C62' C63' 1.392(3) ?
C63' C64' 1.380(3) ?
C63' H63' 0.9500 ?
C64' C65' 1.385(3) ?
C64' H64' 0.9500 ?
C65' C66' 1.379(3) ?
C65' H65' 0.9500 ?
C66' C67' 1.389(3) ?
C66' H66' 0.9500 ?
C67' H67' 0.9500 ?
C7' C7A' 1.495(3) ?
C7' H7'1 0.9900 ?
C7' H7'2 0.9900 ?

loop_
_geom_hbond_atom_site_label_D
_geom_hbond_atom_site_label_H
_geom_hbond_atom_site_label_A
_geom_hbond_site_symmetry_A
_geom_hbond_distance_DH
_geom_hbond_distance_HA
_geom_hbond_distance_DA
_geom_hbond_angle_DHA
N2 H2 O31 . 0.881(14) 1.961(18) 2.684(2) 138.4(19)
N2' H2' O31' . 0.870(14) 1.983(18) 2.674(2) 135.5(19)
C64' H64' O21 2_645 0.95 2.54 3.448(2) 160
C66 H66 O21' 2 0.95 2.50 3.403(2) 159

loop_
_geom_torsion_atom_site_label_1
_geom_torsion_atom_site_label_2
_geom_torsion_atom_site_label_3
_geom_torsion_atom_site_label_4
_geom_torsion
_geom_torsion_publ_flag
C7A S1 C2 N2 177.95(16) n
C7A S1 C2 C3 -1.01(15) ?
C3 C2 N2 C21 177.20(18) no
S1 C2 N2 C21 -1.6(3) no
C2 N2 C21 O21 5.4(3) no
C2 N2 C21 N21 -173.60(17) y
O21 C21 N21 C24 3.5(3) ?
N2 C21 N21 C24 -177.48(16) ?
O21 C21 N21 C22 176.85(17) ?
N2 C21 N21 C22 -4.2(3) ?
C21 N21 C22 C23 -82.1(2) ?
C24 N21 C22 C23 91.0(2) ?
C21 N21 C24 C25 75.5(2) ?
C22 N21 C24 C25 -98.1(2) ?
N2 C2 C3 C3A -177.82(17) ?
S1 C2 C3 C3A 1.1(2) no
N2 C2 C3 C31 1.1(3) ?
S1 C2 C3 C31 -179.95(14) no
C2 C3 C31 O31 -2.4(3) no
C3A C3 C31 O31 176.38(18) no
C2 C3 C31 O32 177.93(16) y
C3A C3 C31 O32 -3.3(3) no
O31 C31 O32 C32 -3.5(3) no
C3 C31 O32 C32 176.18(15) no
C31 O32 C32 C34 179.15(16) ?
C31 O32 C32 C33 -63.0(2) ?
C31 O32 C32 C35 61.2(2) ?
C2 C3 C3A C7A -0.6(2) ?
C31 C3 C3A C7A -179.45(18) ?
C2 C3 C3A C4 178.89(18) ?
C31 C3 C3A C4 0.1(3) ?
C7A C3A C4 C5 16.7(2) ?
C3 C3A C4 C5 -162.80(18) ?
C3A C4 C5 N6 -49.7(2) ?
C4 C5 N6 C61 -171.56(16) ?
C4 C5 N6 C7 68.4(2) ?
C7 N6 C61 C62 -168.72(16) ?
C5 N6 C61 C62 70.4(2) ?
N6 C61 C62 C63 -140.51(18) ?
N6 C61 C62 C67 43.1(3) ?
C67 C62 C63 C64 0.2(3) ?
C61 C62 C63 C64 -176.32(17) ?
C62 C63 C64 C65 -0.9(3) ?
C63 C64 C65 C66 1.0(3) ?
C64 C65 C66 C67 -0.5(3) ?
C65 C66 C67 C62 -0.2(3) ?
C63 C62 C67 C66 0.4(3) ?
C61 C62 C67 C66 176.83(18) ?
C61 N6 C7 C7A -171.03(16) ?
C5 N6 C7 C7A -49.2(2) ?
C3 C3A C7A C7 178.35(17) ?
C4 C3A C7A C7 -1.2(3) ?
C3 C3A C7A S1 -0.1(2) ?
C4 C3A C7A S1 -179.71(13) ?
N6 C7 C7A C3A 17.3(3) ?
N6 C7 C7A S1 -164.33(13) ?
C2 S1 C7A C3A 0.66(16) ?
C2 S1 C7A C7 -177.93(16) ?
C7A' S1' C2' N2' -178.31(16) ?
C7A' S1' C2' C3' 1.41(15) ?
C3' C2' N2' C21' -177.49(18) no
S1' C2' N2' C21' 2.2(3) no
C2' N2' C21' O21' -4.3(3) no
C2' N2' C21' N21' 174.37(17) y
O21' C21' N21' C24' -0.9(3) ?
N2' C21' N21' C24' -179.55(16) ?
O21' C21' N21' C22' -177.22(18) ?
N2' C21' N21' C22' 4.1(3) ?
C21' N21' C22' C23' 86.3(2) ?
C24' N21' C22' C23' -90.0(2) ?
C21' N21' C24' C25' -76.9(2) ?
C22' N21' C24' C25' 99.7(2) ?
N2' C2' C3' C3A' 177.75(17) ?
S1' C2' C3' C3A' -2.0(2) no
N2' C2' C3' C31' -2.2(3) ?
S1' C2' C3' C31' 178.12(14) no
C2' C3' C31' O31' 4.5(3) no
C3A' C3' C31' O31' -175.36(18) no
C2' C3' C31' O32' -175.24(16) y
C3A' C3' C31' O32' 4.9(3) no
O31' C31' O32' C32' 5.5(3) no
C3' C31' O32' C32' -174.77(15) no
C31' O32' C32' C35' -179.24(16) ?
C31' O32' C32' C34' 62.3(2) ?
C31' O32' C32' C33' -61.2(2) ?
C2' C3' C3A' C7A' 1.6(2) ?
C31' C3' C3A' C7A' -178.47(18) ?
C2' C3' C3A' C4' -175.48(18) ?
C31' C3' C3A' C4' 4.4(3) ?
C7A' C3A' C4' C5' -16.4(3) ?
C3' C3A' C4' C5' 160.47(18) ?
C3A' C4' C5' N6' 49.9(2) ?
C4' C5' N6' C7' -68.3(2) ?
C4' C5' N6' C61' 169.99(16) ?
C7' N6' C61' C62' 168.89(16) ?
C5' N6' C61' C62' -68.9(2) ?
N6' C61' C62' C67' 137.29(19) ?
N6' C61' C62' C63' -44.4(3) ?
C67' C62' C63' C64' -0.6(3) ?
C61' C62' C63' C64' -178.91(19) ?
C62' C63' C64' C65' -0.5(3) ?
C63' C64' C65' C66' 1.3(3) ?
C64' C65' C66' C67' -1.0(3) ?
C65' C66' C67' C62' -0.1(3) ?
C63' C62' C67' C66' 0.9(3) ?
C61' C62' C67' C66' 179.23(18) ?
C5' N6' C7' C7A' 48.2(2) ?
C61' N6' C7' C7A' 171.12(16) ?
C3' C3A' C7A' C7' -177.75(17) ?
C4' C3A' C7A' C7' -0.4(3) ?
C3' C3A' C7A' S1' -0.6(2) ?
C4' C3A' C7A' S1' 176.83(14) ?
N6' C7' C7A' C3A' -15.2(3) ?
N6' C7' C7A' S1' 167.81(13) ?
C2' S1' C7A' C3A' -0.47(16) ?
C2' S1' C7A' C7' 176.84(16) ?

loop_
_cod_related_entry_id
_cod_related_entry_database
_cod_related_entry_code
1 ChemSpider 9772200
